data_7242222
loop_
_publ_author_name
'Kassin, Victor-Emmanuel H.'
'Morodo, Romain'
'Toupy, Thomas'
'Jacquemin, Isaline'
'Van Hecke, Kristof'
'Robiette, Rapha\"el'
'Monbaliu, Jean-Christophe M.'

_publ_section_title
;
 A modular, low footprint and scalable flow platform for the expedient
 \a-aminohydroxylation of enolizable ketones
;
_journal_issue 6
_journal_name_full 'Green Chemistry'
_journal_page_first 2336
_journal_page_last 2351
_journal_paper_doi 10.1039/D0GC04395H
_journal_volume 23
_journal_year 2021
_chemical_formula_moiety 'C12 H14 Cl N O2'
_chemical_formula_sum 'C12 H14 Cl N O2'
_chemical_formula_weight 239.69
_space_group_crystal_system triclinic
_space_group_IT_number 2
_space_group_name_Hall '-P 1'
_space_group_name_H-M_alt 'P -1'
_atom_sites_solution_hydrogens mixed
_atom_sites_solution_primary direct
_audit_creation_date 2019-05-24
_audit_creation_method
;
Olex2 1.2
(compiled May 18 2018 14:05:52 for OlexSys, GUI svn.r5506)
;
_audit_update_record
;
2020-11-24 deposited with the CCDC.	2021-02-01 downloaded from the CCDC.
;
_cell_angle_alpha 110.243(5)
_cell_angle_beta 102.912(5)
_cell_angle_gamma 100.879(5)
_cell_formula_units_Z 2
_cell_length_a 5.7548(3)
_cell_length_b 10.5744(5)
_cell_length_c 10.5916(6)
_cell_measurement_reflns_used 5211
_cell_measurement_temperature 100.0(1)
_cell_measurement_theta_max 75.0080
_cell_measurement_theta_min 4.6240
_cell_volume 563.94(6)
_computing_cell_refinement 'CrysAlisPro 1.171.39.46 (Rigaku OD, 2018)'
_computing_data_collection 'CrysAlisPro 1.171.39.46 (Rigaku OD, 2018)'
_computing_data_reduction 'CrysAlisPro 1.171.39.46 (Rigaku OD, 2018)'
_computing_molecular_graphics 'Olex2 (Dolomanov et al., 2009)'
_computing_publication_material 'Olex2 (Dolomanov et al., 2009)'
_computing_structure_refinement 'ShelXL (Sheldrick, 2015)'
_computing_structure_solution 'ShelXS (Sheldrick, 2008)'
_diffrn_ambient_environment N~2~
_diffrn_ambient_temperature 100.0(1)
_diffrn_detector 'CCD plate'
_diffrn_detector_area_resol_mean 10.4839
_diffrn_detector_type Atlas
_diffrn_measured_fraction_theta_full 1.000
_diffrn_measured_fraction_theta_max 0.974
_diffrn_measurement_details
;
List of Runs (angles in degrees, time in seconds):

  # Type    Start    End  Width  t~exp~   \w     \q     \k     \f   Frames
#--------------------------------------------------------------------------
  1  \w   -114.00 -14.00   1.00    1.00    --  -41.80 -57.00-180.00  100
  2  \w    -66.00  32.00   1.00    1.00    --  -41.80  38.00 -30.00   98
  3  \w      1.00  83.00   1.00    1.00    --   41.80 -99.00 -30.00   82
  4  \w    -34.00  74.00   1.00    1.00    --   41.80 -77.00  60.00  108
  5  \w     36.00 117.00   1.00    4.00    --  109.13-125.00 150.00   81
  6  \w     94.00 178.00   1.00    4.00    --  109.13 125.00  30.00   84
  7  \w     94.00 178.00   1.00    4.00    --  109.13 125.00  90.00   84
  8  \w     98.00 178.00   1.00    4.00    --  109.13  86.00-114.00   80
  9  \w     81.00 178.00   1.00    4.00    --  109.13  30.00 150.00   97
 10  \w     36.00 117.00   1.00    4.00    --  109.13-125.00 -30.00   81
 11  \w     83.00 178.00   1.00    4.00    --  109.13  45.00-150.00   95
 12  \w     37.00 138.00   1.00    4.00    --  109.13 -61.00 120.00  101
 13  \w     36.00 117.00   1.00    4.00    --  109.13-125.00  60.00   81
 14  \w     36.00 135.00   1.00    4.00    --  109.13 -45.00 -30.00   99
 15  \w   -114.00 -14.00   1.00    1.00    --  -41.80 -57.00  90.00  100
 16  \w   -114.00 -14.00   1.00    1.00    --  -41.80 -57.00   0.00  100
 17  \w   -114.00 -14.00   1.00    1.00    --  -41.80 -57.00 -90.00  100
 18  \w    -32.00  66.00   1.00    1.00    --   41.80 -38.00 120.00   98
 19  \w     80.00 178.00   1.00    4.00    --  109.13  61.00 150.00   98
 20  \w     80.00 178.00   1.00    4.00    --  109.13  61.00 -90.00   98
 21  \w     83.00 178.00   1.00    4.00    --  109.13  45.00  60.00   95
 22  \w     83.00 178.00   1.00    4.00    --  109.13  45.00-120.00   95
 23  \w     81.00 178.00   1.00    4.00    --  109.13  30.00   0.00   97
 24  \w     77.00 178.00   1.00    4.00    --  109.13  77.00   0.00  101
 25  \w     80.00 178.00   1.00    4.00    --  109.13  61.00 -60.00   98
 26  \w     83.00 178.00   1.00    4.00    --  109.13  45.00  90.00   95
 27  \w   -118.00  -9.00   1.00    1.00    --  -41.80 -77.00-120.00  109
 28  \w   -118.00  -9.00   1.00    1.00    --  -41.80 -77.00  60.00  109
 29  \w   -114.00 -14.00   1.00    1.00    --  -41.80 -57.00 -60.00  100
 30  \w     23.00  98.00   1.00    1.00    --   41.80-125.00-180.00   75
 31  \w     80.00 178.00   1.00    4.00    --  109.13  61.00-180.00   98
 32  \w     80.00 158.00   1.00    4.00    --  109.13  61.00-120.00   78
 33  \w     77.00 178.00   1.00    4.00    --  109.13  77.00 -30.00  101
;
_diffrn_measurement_device 'four-circle diffractometer'
_diffrn_measurement_device_type 'SuperNova, Dual, Cu at home/near, Atlas'
_diffrn_measurement_method '\w scans'
_diffrn_orient_matrix_type 'CrysAlisPro convention (1999,Acta A55,543-557)'
_diffrn_orient_matrix_UB_11 -0.0520011000
_diffrn_orient_matrix_UB_12 0.1437265000
_diffrn_orient_matrix_UB_13 0.0325973000
_diffrn_orient_matrix_UB_21 0.0135280000
_diffrn_orient_matrix_UB_22 0.0152090000
_diffrn_orient_matrix_UB_23 0.1516758000
_diffrn_orient_matrix_UB_31 0.2819856000
_diffrn_orient_matrix_UB_32 0.0738384000
_diffrn_orient_matrix_UB_33 0.0508150000
_diffrn_radiation_monochromator mirror
_diffrn_radiation_probe x-ray
_diffrn_radiation_type CuK\a
_diffrn_radiation_wavelength 1.54184
_diffrn_reflns_av_R_equivalents 0.0571
_diffrn_reflns_av_unetI/netI 0.0379
_diffrn_reflns_Laue_measured_fraction_full 1.000
_diffrn_reflns_Laue_measured_fraction_max 0.974
_diffrn_reflns_limit_h_max 7
_diffrn_reflns_limit_h_min -6
_diffrn_reflns_limit_k_max 13
_diffrn_reflns_limit_k_min -13
_diffrn_reflns_limit_l_max 13
_diffrn_reflns_limit_l_min -13
_diffrn_reflns_number 10603
_diffrn_reflns_point_group_measured_fraction_full 1.000
_diffrn_reflns_point_group_measured_fraction_max 0.974
_diffrn_reflns_theta_full 67.684
_diffrn_reflns_theta_max 75.488
_diffrn_reflns_theta_min 4.658
_diffrn_source 'micro-focus sealed X-ray tube'
_diffrn_source_type 'SuperNova (Cu) X-ray Source'
_exptl_absorpt_coefficient_mu 2.876
_exptl_absorpt_correction_T_max 1.000
_exptl_absorpt_correction_T_min 0.751
_exptl_absorpt_correction_type gaussian
_exptl_absorpt_process_details
;
CrysAlisPro 1.171.39.46 (Rigaku Oxford Diffraction, 2018)
Numerical absorption correction based on gaussian integration over
			a multifaceted crystal model
Empirical absorption correction using spherical harmonics,
 implemented in SCALE3 ABSPACK scaling algorithm.
;
_exptl_crystal_colour 'clear colourless'
_exptl_crystal_colour_lustre clear
_exptl_crystal_colour_primary colourless
_exptl_crystal_density_diffrn 1.412
_exptl_crystal_description block
_exptl_crystal_F_000 252
_exptl_crystal_size_max 0.217
_exptl_crystal_size_mid 0.138
_exptl_crystal_size_min 0.053
_refine_diff_density_max 0.376
_refine_diff_density_min -0.292
_refine_diff_density_rms 0.062
_refine_ls_extinction_method none
_refine_ls_goodness_of_fit_ref 1.051
_refine_ls_hydrogen_treatment mixed
_refine_ls_matrix_type full
_refine_ls_number_parameters 158
_refine_ls_number_reflns 2285
_refine_ls_number_restraints 0
_refine_ls_restrained_S_all 1.051
_refine_ls_R_factor_all 0.0425
_refine_ls_R_factor_gt 0.0377
_refine_ls_shift/su_max 0.001
_refine_ls_shift/su_mean 0.000
_refine_ls_structure_factor_coef Fsqd
_refine_ls_weighting_details 'w=1/[\s^2^(Fo^2^)+(0.0568P)^2^+0.1413P] where P=(Fo^2^+2Fc^2^)/3'
_refine_ls_weighting_scheme calc
_refine_ls_wR_factor_gt 0.0973
_refine_ls_wR_factor_ref 0.1015
_reflns_Friedel_coverage 0.000
_reflns_number_gt 2051
_reflns_number_total 2285
_reflns_threshold_expression 'I > 2\s(I)'
_cod_data_source_file d0gc04395h2.cif
_cod_data_source_block jcm009
_cod_depositor_comments 'Adding full bibliography for 7242218--7242224.cif.'
_cod_database_code 7242222
_shelx_shelxl_version_number 2018/3
_chemical_oxdiff_formula 'C12 H14 Cl N O2'
_shelx_space_group_comment
;
The symmetry employed for this shelxl refinement is uniquely defined
by the following loop, which should always be used as a source of
symmetry information in preference to the above space-group names.
They are only intended as comments.
;
_reflns_odcompleteness_completeness 100.00
_reflns_odcompleteness_iscentric 1
_reflns_odcompleteness_theta 66.97
_olex2_refinement_description
;
1. Fixed Uiso
 At 1.2 times of:
  All C(H) groups, All C(H,H) groups, All C(H,H,H) groups, All C(H,H,H,H) groups
 At 1.5 times of:
  All O(H) groups
2. Uiso/Uaniso restraints and constraints
Uanis(C10A) = Uanis(C10B)
Uanis(C11A) = Uanis(C11B)
3. Others
 Sof(H9BC)=Sof(H9BD)=Sof(H12C)=Sof(H12D)=Sof(C10B)=Sof(H10C)=Sof(H10D)=
 Sof(C11B)=Sof(H11C)=Sof(H11D)=1-FVAR(1)
 Sof(H9AA)=Sof(H9AB)=Sof(H12A)=Sof(H12B)=Sof(C10A)=Sof(H10A)=Sof(H10B)=
 Sof(C11A)=Sof(H11A)=Sof(H11B)=FVAR(1)
4.a Secondary CH2 refined with riding coordinates:
 C9(H9AA,H9AB), C9(H9BC,H9BD), C12(H12A,H12B), C12(H12C,H12D), C10A(H10A,H10B),
  C11A(H11A,H11B), C10B(H10C,H10D), C11B(H11C,H11D)
4.b Aromatic/amide H refined with riding coordinates:
 C2(H2A), C3(H3), C4(H4), C5(H5)
;
_olex2_exptl_crystal_mounting_method 'mounted on a nylon loop'
_olex2_submission_special_instructions 'No special instructions were received'
_oxdiff_exptl_absorpt_empirical_details
;
Empirical correction (ABSPACK) includes:
- Absorption correction using spherical harmonics
- Frame scaling
;
_oxdiff_exptl_absorpt_empirical_full_max 3.218
_oxdiff_exptl_absorpt_empirical_full_min 0.449

loop_
_space_group_symop_operation_xyz
'x, y, z'
'-x, -y, -z'

loop_
_atom_site_label
_atom_site_type_symbol
_atom_site_fract_x
_atom_site_fract_y
_atom_site_fract_z
_atom_site_U_iso_or_equiv
_atom_site_adp_type
_atom_site_occupancy
_atom_site_site_symmetry_order
_atom_site_calc_flag
_atom_site_refinement_flags_posn
_atom_site_refinement_flags_adp
_atom_site_refinement_flags_occupancy
_atom_site_disorder_assembly
_atom_site_disorder_group
Cl1 Cl 1.03025(8) 0.06878(4) 0.20181(4) 0.02295(14) Uani 1 1 d . . . . .
O1 O 1.1702(2) 0.33049(13) 0.48801(12) 0.0229(3) Uani 1 1 d . . . . .
O2 O 0.6095(3) 0.02563(12) 0.38117(12) 0.0244(3) Uani 1 1 d . . . . .
H2 H 0.562(5) -0.044(3) 0.408(3) 0.037 Uiso 1 1 d R . . . .
N1 N 0.5771(3) 0.14533(13) 0.48808(14) 0.0184(3) Uani 1 1 d . . . . .
C1 C 0.8280(3) 0.16978(16) 0.18759(16) 0.0181(3) Uani 1 1 d . . . . .
C2 C 0.6995(3) 0.15527(18) 0.05380(17) 0.0225(4) Uani 1 1 d . . . . .
H2A H 0.727786 0.094377 -0.027598 0.027 Uiso 1 1 calc R . . . .
C3 C 0.5293(3) 0.23029(19) 0.03951(17) 0.0239(4) Uani 1 1 d . . . . .
H3 H 0.443219 0.222334 -0.051843 0.029 Uiso 1 1 calc R . . . .
C4 C 0.4842(3) 0.31708(18) 0.15836(18) 0.0235(4) Uani 1 1 d . . . . .
H4 H 0.365480 0.367213 0.148116 0.028 Uiso 1 1 calc R . . . .
C5 C 0.6132(3) 0.33048(16) 0.29259(17) 0.0191(3) Uani 1 1 d . . . . .
H5 H 0.581306 0.389442 0.373638 0.023 Uiso 1 1 calc R . . . .
C6 C 0.7883(3) 0.25819(16) 0.30879(15) 0.0165(3) Uani 1 1 d . . . . .
C7 C 0.9453(3) 0.28258(15) 0.45419(15) 0.0159(3) Uani 1 1 d . . . . .
C8 C 0.8205(3) 0.25409(16) 0.55910(15) 0.0160(3) Uani 1 1 d . . . . .
C9 C 0.7748(3) 0.39048(16) 0.65554(16) 0.0177(3) Uani 1 1 d . . . . .
H9AA H 0.851359 0.472118 0.637798 0.021 Uiso 0.792(7) 1 calc R . P A 1
H9AB H 0.593967 0.379148 0.635943 0.021 Uiso 0.792(7) 1 calc R . P A 1
H9BC H 0.606384 0.396636 0.616124 0.021 Uiso 0.208(7) 1 calc R . P A 2
H9BD H 0.901500 0.476437 0.670651 0.021 Uiso 0.208(7) 1 calc R . P A 2
C12 C 0.9906(3) 0.21188(18) 0.66230(17) 0.0223(4) Uani 1 1 d . . . . .
H12A H 1.168617 0.255022 0.677966 0.027 Uiso 0.792(7) 1 calc R . P A 1
H12B H 0.956058 0.108260 0.626141 0.027 Uiso 0.792(7) 1 calc R . P A 1
H12C H 0.914420 0.113107 0.645772 0.027 Uiso 0.208(7) 1 calc R . P A 2
H12D H 1.154150 0.218726 0.645545 0.027 Uiso 0.208(7) 1 calc R . P A 2
C10A C 0.8946(7) 0.4132(4) 0.8088(3) 0.0290(7) Uani 0.792(7) 1 d . . P A 1
H10A H 1.059238 0.485222 0.850616 0.035 Uiso 0.792(7) 1 calc R . P A 1
H10B H 0.787013 0.444038 0.867222 0.035 Uiso 0.792(7) 1 calc R . P A 1
C11A C 0.9220(7) 0.2704(3) 0.8000(2) 0.0231(6) Uani 0.792(7) 1 d . . P A 1
H11A H 0.764037 0.208392 0.793929 0.028 Uiso 0.792(7) 1 calc R . P A 1
H11B H 1.055590 0.280572 0.883277 0.028 Uiso 0.792(7) 1 calc R . P A 1
C10B C 0.802(3) 0.3657(14) 0.7949(12) 0.0290(7) Uani 0.208(7) 1 d . . P A 2
H10C H 0.836965 0.455323 0.877481 0.035 Uiso 0.208(7) 1 calc R . P A 2
H10D H 0.649540 0.298318 0.787232 0.035 Uiso 0.208(7) 1 calc R . P A 2
C11B C 1.025(3) 0.3047(13) 0.8078(11) 0.0231(6) Uani 0.208(7) 1 d . . P A 2
H11C H 1.185252 0.380366 0.848057 0.028 Uiso 0.208(7) 1 calc R . P A 2
H11D H 1.021917 0.251418 0.868382 0.028 Uiso 0.208(7) 1 calc R . P A 2
H1 H 0.466(4) 0.174(2) 0.437(2) 0.028 Uiso 1 1 d R . . . .

loop_
_atom_site_aniso_label
_atom_site_aniso_U_11
_atom_site_aniso_U_22
_atom_site_aniso_U_33
_atom_site_aniso_U_23
_atom_site_aniso_U_13
_atom_site_aniso_U_12
Cl1 0.0246(3) 0.0252(2) 0.0243(2) 0.01063(16) 0.00979(16) 0.01516(17)
O1 0.0144(6) 0.0279(6) 0.0240(5) 0.0097(5) 0.0054(5) 0.0032(5)
O2 0.0335(7) 0.0163(5) 0.0253(6) 0.0071(5) 0.0162(5) 0.0054(5)
N1 0.0182(7) 0.0158(6) 0.0215(6) 0.0071(5) 0.0075(5) 0.0051(5)
C1 0.0167(8) 0.0188(7) 0.0238(7) 0.0119(6) 0.0090(6) 0.0068(6)
C2 0.0249(10) 0.0238(8) 0.0214(7) 0.0103(6) 0.0094(7) 0.0079(7)
C3 0.0223(9) 0.0309(9) 0.0223(7) 0.0155(7) 0.0052(7) 0.0095(7)
C4 0.0211(9) 0.0274(8) 0.0287(8) 0.0159(7) 0.0082(7) 0.0127(7)
C5 0.0172(8) 0.0186(7) 0.0236(7) 0.0093(6) 0.0076(6) 0.0070(6)
C6 0.0135(8) 0.0175(7) 0.0204(7) 0.0102(6) 0.0057(6) 0.0035(6)
C7 0.0152(8) 0.0136(7) 0.0196(7) 0.0064(5) 0.0058(6) 0.0058(6)
C8 0.0144(8) 0.0171(7) 0.0194(7) 0.0094(6) 0.0054(6) 0.0069(6)
C9 0.0175(8) 0.0174(7) 0.0199(7) 0.0078(6) 0.0065(6) 0.0076(6)
C12 0.0207(9) 0.0285(8) 0.0251(7) 0.0161(7) 0.0073(7) 0.0134(7)
C10A 0.039(2) 0.0246(17) 0.0184(9) 0.0062(11) 0.0026(12) 0.0115(13)
C11A 0.0229(18) 0.0294(14) 0.0214(9) 0.0138(9) 0.0065(11) 0.0112(13)
C10B 0.039(2) 0.0246(17) 0.0184(9) 0.0062(11) 0.0026(12) 0.0115(13)
C11B 0.0229(18) 0.0294(14) 0.0214(9) 0.0138(9) 0.0065(11) 0.0112(13)

loop_
_atom_type_symbol
_atom_type_description
_atom_type_scat_dispersion_real
_atom_type_scat_dispersion_imag
_atom_type_scat_source
C C 0.0181 0.0091 'International Tables Vol C Tables 4.2.6.8 and 6.1.1.4'
H H 0.0000 0.0000 'International Tables Vol C Tables 4.2.6.8 and 6.1.1.4'
Cl Cl 0.3639 0.7018 'International Tables Vol C Tables 4.2.6.8 and 6.1.1.4'
N N 0.0311 0.0180 'International Tables Vol C Tables 4.2.6.8 and 6.1.1.4'
O O 0.0492 0.0322 'International Tables Vol C Tables 4.2.6.8 and 6.1.1.4'

loop_
_exptl_crystal_face_index_h
_exptl_crystal_face_index_k
_exptl_crystal_face_index_l
_exptl_crystal_face_perp_dist
0 -7 1 0.0803
0 7 -1 0.0653
-3 4 -1 0.0209
3 -4 1 0.1024
0 -1 6 0.0378
0 1 -6 0.0148
2 2 -7 0.0689
3 0 1 0.0990

loop_
_geom_angle_atom_site_label_1
_geom_angle_atom_site_label_2
_geom_angle_atom_site_label_3
_geom_angle
_geom_angle_site_symmetry_1
_geom_angle_site_symmetry_3
_geom_angle_publ_flag
O2 N1 C8 107.65(12) . . ?
C2 C1 Cl1 118.48(12) . . ?
C2 C1 C6 121.24(15) . . ?
C6 C1 Cl1 120.21(12) . . ?
C1 C2 C3 119.49(15) . . ?
C2 C3 C4 120.23(14) . . ?
C3 C4 C5 119.91(15) . . ?
C6 C5 C4 120.49(14) . . ?
C1 C6 C7 120.54(14) . . ?
C5 C6 C1 118.62(14) . . ?
C5 C6 C7 120.69(13) . . ?
O1 C7 C6 118.79(14) . . ?
O1 C7 C8 121.10(13) . . ?
C6 C7 C8 120.04(13) . . ?
N1 C8 C7 112.70(12) . . ?
N1 C8 C9 107.12(13) . . ?
N1 C8 C12 109.54(13) . . ?
C7 C8 C9 110.84(12) . . ?
C7 C8 C12 111.33(13) . . ?
C12 C8 C9 104.93(12) . . ?
C8 C9 C10B 100.4(5) . . ?
C10A C9 C8 106.85(14) . . ?
C8 C12 C11A 103.40(15) . . ?
C11B C12 C8 109.8(4) . . ?
C11A C10A C9 104.9(2) . . ?
C10A C11A C12 103.3(2) . . ?
C11B C10B C9 103.7(9) . . ?
C12 C11B C10B 103.6(9) . . ?

loop_
_geom_bond_atom_site_label_1
_geom_bond_atom_site_label_2
_geom_bond_distance
_geom_bond_site_symmetry_2
_geom_bond_publ_flag
Cl1 C1 1.7381(16) . ?
O1 C7 1.216(2) . ?
O2 N1 1.4527(16) . ?
N1 C8 1.474(2) . ?
C1 C2 1.384(2) . ?
C1 C6 1.398(2) . ?
C2 C3 1.386(2) . ?
C3 C4 1.390(2) . ?
C4 C5 1.394(2) . ?
C5 C6 1.390(2) . ?
C6 C7 1.507(2) . ?
C7 C8 1.532(2) . ?
C8 C9 1.5608(19) . ?
C8 C12 1.542(2) . ?
C9 C10A 1.528(3) . ?
C9 C10B 1.565(12) . ?
C12 C11A 1.547(3) . ?
C12 C11B 1.456(11) . ?
C10A C11A 1.521(4) . ?
C10B C11B 1.542(19) . ?

loop_
_exptl_oxdiff_crystal_face_indexfrac_h
_exptl_oxdiff_crystal_face_indexfrac_k
_exptl_oxdiff_crystal_face_indexfrac_l
_exptl_oxdiff_crystal_face_x
_exptl_oxdiff_crystal_face_y
_exptl_oxdiff_crystal_face_z
0.0032 -6.5028 1.4981 -0.8860 0.1284 -0.4031
-0.0032 6.5028 -1.4981 0.8860 -0.1284 0.4031
-3.0006 4.0021 -0.9970 0.6987 -0.1309 -0.6013
3.0006 -4.0021 0.9970 -0.6987 0.1309 0.6013
-0.0031 -0.5064 6.4995 0.1393 0.9781 0.2920
0.0031 0.5064 -6.4995 -0.1393 -0.9781 -0.2920
2.0016 1.5064 -6.5004 -0.0995 -0.9360 0.3453
2.9975 0.4983 1.4983 -0.0354 0.2754 0.9582
